data_4071613
loop_
_publ_author_name
'Yao, Shenglai'
'Brym, Markus'
'Merz, Klaus'
'Driess, Matthias'

_publ_section_title
;
 Facile Access to a Stable Divalent Germanium Compound with a Terminal
 PH2Group and Related PR2Derivatives
;
_journal_issue 14
_journal_name_full Organometallics
_journal_page_first 3601
_journal_paper_doi 10.1021/om800269f
_journal_volume 27
_journal_year 2008
_chemical_formula_sum 'C30 H41 F3 Ge N2 O3 S'
_chemical_formula_weight 639.30
_chemical_name_systematic
; 
 ? 
;
_space_group_IT_number 14
_symmetry_cell_setting monoclinic
_symmetry_space_group_name_Hall '-P 2yn'
_symmetry_space_group_name_H-M 'P 1 21/n 1'
_atom_sites_solution_hydrogens geom
_atom_sites_solution_primary direct
_atom_sites_solution_secondary difmap
_audit_creation_method SHELXL-97
_cell_angle_alpha 90.00
_cell_angle_beta 92.11(3)
_cell_angle_gamma 90.00
_cell_formula_units_Z 4
_cell_length_a 12.087(2)
_cell_length_b 13.013(3)
_cell_length_c 24.046(5)
_cell_measurement_temperature 173(2)
_cell_volume 3779.6(13)
_computing_cell_refinement 'SAINT (Siemens, 1995)'
_computing_data_collection 'SMART (Siemens, 1995)'
_computing_data_reduction 'SAINT (Siemens, 1995)'
_computing_publication_material 'SHELXL-97 (Sheldrick, 1997)'
_computing_structure_refinement 'SHELXL-97 (Sheldrick, 1997)'
_computing_structure_solution 'SHELXS-97 (Sheldrick, 1990)'
_diffrn_ambient_temperature 173(2)
_diffrn_measured_fraction_theta_full 0.998
_diffrn_measured_fraction_theta_max 0.998
_diffrn_measurement_device_type 'Siemens SMART CCD'
_diffrn_measurement_method \w
_diffrn_radiation_monochromator graphite
_diffrn_radiation_source 'fine-focus sealed tube'
_diffrn_radiation_type MoK\a
_diffrn_radiation_wavelength 0.71073
_diffrn_reflns_av_R_equivalents 0.0889
_diffrn_reflns_av_sigmaI/netI 0.0959
_diffrn_reflns_limit_h_max 14
_diffrn_reflns_limit_h_min -13
_diffrn_reflns_limit_k_max 15
_diffrn_reflns_limit_k_min -13
_diffrn_reflns_limit_l_max 28
_diffrn_reflns_limit_l_min -28
_diffrn_reflns_number 22709
_diffrn_reflns_theta_full 25.00
_diffrn_reflns_theta_max 25.00
_diffrn_reflns_theta_min 1.69
_exptl_absorpt_coefficient_mu 0.907
_exptl_absorpt_correction_T_max 0.6941
_exptl_absorpt_correction_T_min 0.6860
_exptl_absorpt_correction_type empirical
_exptl_absorpt_process_details 'SADABS (Sheldrick, 1996)'
_exptl_crystal_colour colourless
_exptl_crystal_density_diffrn 1.123
_exptl_crystal_density_method 'not measured'
_exptl_crystal_description block
_exptl_crystal_F_000 1336
_exptl_crystal_size_max 0.42
_exptl_crystal_size_mid 0.44
_exptl_crystal_size_min 0.39
_platon_squeeze_details ' ?'
_refine_diff_density_max 0.549
_refine_diff_density_min -0.498
_refine_diff_density_rms 0.074
_refine_ls_extinction_method none
_refine_ls_goodness_of_fit_ref 0.930
_refine_ls_hydrogen_treatment constr
_refine_ls_matrix_type full
_refine_ls_number_parameters 393
_refine_ls_number_reflns 6653
_refine_ls_number_restraints 76
_refine_ls_restrained_S_all 0.942
_refine_ls_R_factor_all 0.1054
_refine_ls_R_factor_gt 0.0591
_refine_ls_shift/su_max 0.000
_refine_ls_shift/su_mean 0.000
_refine_ls_structure_factor_coef Fsqd
_refine_ls_weighting_details 'calc w=1/[\s^2^(Fo^2^)+(0.0808P)^2^+0.0000P] where P=(Fo^2^+2Fc^2^)/3'
_refine_ls_weighting_scheme calc
_refine_ls_wR_factor_gt 0.1381
_refine_ls_wR_factor_ref 0.1561
_reflns_number_gt 3813
_reflns_number_total 6653
_reflns_threshold_expression >2sigma(I)
_cod_data_source_file om800269f-file001.cif
_cod_data_source_block COMPOUND(6)
_cod_original_sg_symbol_H-M P2(1)/n
_cod_database_code 4071613

loop_
_symmetry_equiv_pos_as_xyz
'x, y, z'
'-x+1/2, y+1/2, -z+1/2'
'-x, -y, -z'
'x-1/2, -y-1/2, z-1/2'

loop_
_atom_site_label
_atom_site_type_symbol
_atom_site_fract_x
_atom_site_fract_y
_atom_site_fract_z
_atom_site_U_iso_or_equiv
_atom_site_adp_type
_atom_site_occupancy
_atom_site_symmetry_multiplicity
_atom_site_calc_flag
_atom_site_refinement_flags
_atom_site_disorder_assembly
_atom_site_disorder_group
Ge1 Ge 0.19230(4) 0.55199(4) 0.176234(19) 0.04247(18) Uani 1 1 d . . .
S1 S -0.02621(11) 0.39438(10) 0.12881(5) 0.0501(3) Uani 1 1 d . . .
F1 F -0.1117(3) 0.3514(3) 0.22489(16) 0.1028(13) Uani 1 1 d . . .
O1 O 0.0666(3) 0.4366(2) 0.16332(12) 0.0487(8) Uani 1 1 d . . .
N1 N 0.0980(3) 0.6568(3) 0.14309(14) 0.0455(10) Uani 1 1 d . . .
C1 C -0.0376(5) 0.7176(4) 0.0721(2) 0.0709(17) Uani 1 1 d . . .
H1A H -0.1029 0.6961 0.0921 0.106 Uiso 1 1 calc R . .
H1B H -0.0522 0.7097 0.0320 0.106 Uiso 1 1 calc R . .
H1C H -0.0211 0.7898 0.0806 0.106 Uiso 1 1 calc R . .
F2 F -0.1736(3) 0.2598(3) 0.15669(17) 0.0959(12) Uani 1 1 d . . .
O2 O -0.1137(3) 0.4662(3) 0.11797(15) 0.0623(10) Uani 1 1 d . . .
N2 N 0.2538(3) 0.5157(3) 0.10583(14) 0.0414(9) Uani 1 1 d . . .
C2 C 0.0591(4) 0.6525(4) 0.08989(18) 0.0459(12) Uani 1 1 d . . .
F3 F -0.0131(3) 0.2298(3) 0.19205(16) 0.0971(12) Uani 1 1 d . . .
O3 O 0.0067(3) 0.3334(3) 0.08345(14) 0.0633(10) Uani 1 1 d . . .
C3 C 0.1039(4) 0.5879(4) 0.05087(18) 0.0454(12) Uani 1 1 d . . .
H3 H 0.0636 0.5815 0.0164 0.054 Uiso 1 1 calc R . .
C4 C 0.2008(4) 0.5317(4) 0.05651(17) 0.0450(12) Uani 1 1 d . . .
C5 C 0.2499(5) 0.4882(5) 0.0047(2) 0.0670(16) Uani 1 1 d . . .
H5A H 0.3255 0.5141 0.0015 0.100 Uiso 1 1 calc R . .
H5B H 0.2048 0.5093 -0.0280 0.100 Uiso 1 1 calc R . .
H5C H 0.2513 0.4131 0.0071 0.100 Uiso 1 1 calc R . .
C6 C 0.0646(5) 0.7415(4) 0.1785(2) 0.0564(14) Uani 1 1 d . . .
C7 C 0.1217(6) 0.8349(5) 0.1758(2) 0.0721(18) Uani 1 1 d . B .
C8 C 0.0880(7) 0.9150(5) 0.2091(3) 0.086(2) Uani 1 1 d . . .
H8 H 0.1261 0.9788 0.2077 0.103 Uiso 1 1 calc R . .
C9 C 0.0003(7) 0.9048(6) 0.2443(3) 0.085(2) Uani 1 1 d . . .
H9 H -0.0218 0.9607 0.2668 0.102 Uiso 1 1 calc R . .
C10 C -0.0533(5) 0.8133(6) 0.2460(2) 0.0767(18) Uani 1 1 d . . .
H10 H -0.1138 0.8066 0.2698 0.092 Uiso 1 1 calc R . .
C11 C -0.0234(4) 0.7287(4) 0.2143(2) 0.0552(14) Uani 1 1 d . . .
C12 C 0.2207(7) 0.8491(6) 0.1394(3) 0.103(2) Uani 1 1 d DU . .
H12 H 0.2493 0.7770 0.1396 0.124 Uiso 1 1 calc R A 1
C13 C 0.3138(9) 0.9001(8) 0.1685(5) 0.172(5) Uani 1 1 d . B .
H13A H 0.2865 0.9584 0.1898 0.258 Uiso 1 1 calc R . .
H13B H 0.3661 0.9248 0.1413 0.258 Uiso 1 1 calc R . .
H13C H 0.3513 0.8513 0.1938 0.258 Uiso 1 1 calc R . .
C14A C 0.218(3) 0.869(3) 0.0779(5) 0.093(10) Uani 0.28(2) 1 d PDU B 1
H14A H 0.1761 0.9324 0.0699 0.139 Uiso 0.28(2) 1 calc PR B 1
H14B H 0.1829 0.8115 0.0582 0.139 Uiso 0.28(2) 1 calc PR B 1
H14C H 0.2941 0.8777 0.0656 0.139 Uiso 0.28(2) 1 calc PR B 1
C14B C 0.1734(16) 0.9270(15) 0.0946(8) 0.179(7) Uani 0.72(2) 1 d PDU B 2
H14D H 0.1290 0.9793 0.1128 0.268 Uiso 0.72(2) 1 calc PR B 2
H14E H 0.1269 0.8901 0.0670 0.268 Uiso 0.72(2) 1 calc PR B 2
H14F H 0.2349 0.9602 0.0761 0.268 Uiso 0.72(2) 1 calc PR B 2
C15 C -0.0820(4) 0.6291(5) 0.2213(3) 0.0699(17) Uani 1 1 d . . .
H15 H -0.0532 0.5802 0.1932 0.084 Uiso 1 1 calc R . .
C16 C -0.2085(5) 0.6387(7) 0.2101(3) 0.115(3) Uani 1 1 d . . .
H16A H -0.2404 0.6809 0.2392 0.172 Uiso 1 1 calc R . .
H16B H -0.2421 0.5702 0.2102 0.172 Uiso 1 1 calc R . .
H16C H -0.2230 0.6711 0.1738 0.172 Uiso 1 1 calc R . .
C17 C -0.0585(6) 0.5831(6) 0.2781(3) 0.096(2) Uani 1 1 d . . .
H17A H 0.0215 0.5735 0.2840 0.144 Uiso 1 1 calc R . .
H17B H -0.0959 0.5165 0.2805 0.144 Uiso 1 1 calc R . .
H17C H -0.0859 0.6294 0.3066 0.144 Uiso 1 1 calc R . .
C18 C 0.3628(4) 0.4683(4) 0.10764(17) 0.0450(12) Uani 1 1 d . . .
C19 C 0.4571(4) 0.5325(5) 0.10738(19) 0.0589(15) Uani 1 1 d . D .
C20 C 0.5607(5) 0.4839(6) 0.1079(2) 0.0712(18) Uani 1 1 d . . .
H20 H 0.6255 0.5253 0.1080 0.085 Uiso 1 1 calc R . .
C21 C 0.5721(5) 0.3800(7) 0.1084(2) 0.078(2) Uani 1 1 d . . .
H21 H 0.6437 0.3498 0.1082 0.094 Uiso 1 1 calc R . .
C22 C 0.4792(5) 0.3189(5) 0.1092(2) 0.0742(17) Uani 1 1 d . . .
H22 H 0.4880 0.2464 0.1097 0.089 Uiso 1 1 calc R . .
C23 C 0.3715(5) 0.3604(5) 0.10915(19) 0.0586(15) Uani 1 1 d . . .
C24 C 0.2737(5) 0.2905(4) 0.1104(2) 0.0667(16) Uani 1 1 d . . .
H24 H 0.2058 0.3331 0.1032 0.080 Uiso 1 1 calc R . .
C25 C 0.2663(5) 0.2432(5) 0.1689(3) 0.0816(19) Uani 1 1 d . . .
H25A H 0.3310 0.1994 0.1766 0.122 Uiso 1 1 calc R . .
H25B H 0.1988 0.2019 0.1705 0.122 Uiso 1 1 calc R . .
H25C H 0.2645 0.2982 0.1967 0.122 Uiso 1 1 calc R . .
C26 C 0.2739(6) 0.2060(5) 0.0670(3) 0.099(2) Uani 1 1 d . . .
H26A H 0.2758 0.2367 0.0298 0.149 Uiso 1 1 calc R . .
H26B H 0.2067 0.1644 0.0697 0.149 Uiso 1 1 calc R . .
H26C H 0.3392 0.1624 0.0734 0.149 Uiso 1 1 calc R . .
C27 C 0.4501(5) 0.6471(5) 0.1070(2) 0.0676(16) Uani 1 1 d DU . .
H27 H 0.3713 0.6696 0.1018 0.081 Uiso 1 1 calc R C 3
C28 C 0.5010(9) 0.6933(7) 0.1594(4) 0.159(4) Uani 1 1 d . D .
H28A H 0.4824 0.6508 0.1914 0.239 Uiso 1 1 calc R . .
H28B H 0.4721 0.7629 0.1644 0.239 Uiso 1 1 calc R . .
H28C H 0.5816 0.6962 0.1566 0.239 Uiso 1 1 calc R . .
C29A C 0.5197(18) 0.6909(10) 0.0606(6) 0.114(6) Uani 0.66(3) 1 d PDU D 3
H29A H 0.5984 0.6851 0.0714 0.171 Uiso 0.66(3) 1 calc PR D 3
H29B H 0.5006 0.7633 0.0545 0.171 Uiso 0.66(3) 1 calc PR D 3
H29C H 0.5045 0.6522 0.0262 0.171 Uiso 0.66(3) 1 calc PR D 3
C29B C 0.441(4) 0.6925(19) 0.0488(6) 0.110(9) Uani 0.34(3) 1 d PDU D 4
H29D H 0.4819 0.6493 0.0233 0.165 Uiso 0.34(3) 1 calc PR D 4
H29E H 0.4720 0.7620 0.0492 0.165 Uiso 0.34(3) 1 calc PR D 4
H29F H 0.3629 0.6953 0.0363 0.165 Uiso 0.34(3) 1 calc PR D 4
C30 C -0.0848(5) 0.3044(5) 0.1790(3) 0.0709(17) Uani 1 1 d . . .

loop_
_atom_site_aniso_label
_atom_site_aniso_U_11
_atom_site_aniso_U_22
_atom_site_aniso_U_33
_atom_site_aniso_U_23
_atom_site_aniso_U_13
_atom_site_aniso_U_12
Ge1 0.0384(3) 0.0637(3) 0.0251(2) 0.0009(2) -0.00296(18) -0.0075(3)
S1 0.0442(8) 0.0633(8) 0.0423(7) 0.0081(6) -0.0032(6) -0.0144(6)
F1 0.108(3) 0.126(3) 0.077(2) 0.016(2) 0.043(2) -0.034(3)
O1 0.0398(19) 0.066(2) 0.0392(17) 0.0059(16) -0.0079(14) -0.0157(16)
N1 0.054(3) 0.054(2) 0.029(2) -0.0026(18) -0.0021(18) -0.009(2)
C1 0.088(5) 0.076(4) 0.047(3) 0.004(3) -0.012(3) 0.018(3)
F2 0.060(2) 0.099(3) 0.129(3) 0.018(2) 0.000(2) -0.038(2)
O2 0.051(2) 0.075(3) 0.060(2) 0.0080(19) -0.0155(18) -0.0033(18)
N2 0.033(2) 0.059(2) 0.033(2) 0.0017(17) -0.0004(17) -0.0102(18)
C2 0.050(3) 0.053(3) 0.034(3) 0.002(2) -0.004(2) -0.009(2)
F3 0.079(3) 0.103(3) 0.109(3) 0.048(2) 0.001(2) -0.016(2)
O3 0.062(3) 0.081(3) 0.047(2) -0.0076(19) -0.0055(18) -0.012(2)
C3 0.050(3) 0.057(3) 0.029(2) 0.001(2) -0.007(2) -0.010(2)
C4 0.044(3) 0.066(3) 0.025(2) 0.005(2) -0.004(2) -0.016(2)
C5 0.059(4) 0.111(5) 0.030(3) -0.011(3) 0.001(3) 0.007(3)
C6 0.064(4) 0.064(4) 0.041(3) -0.004(3) -0.007(3) 0.010(3)
C7 0.112(6) 0.065(4) 0.040(3) -0.005(3) 0.009(3) -0.021(4)
C8 0.132(7) 0.067(4) 0.058(4) -0.005(3) -0.010(4) -0.004(4)
C9 0.093(6) 0.094(5) 0.065(4) -0.029(4) -0.018(4) 0.020(4)
C10 0.054(4) 0.113(6) 0.062(4) -0.018(4) -0.004(3) 0.017(4)
C11 0.044(3) 0.074(4) 0.047(3) -0.015(3) -0.010(3) 0.011(3)
C12 0.126(4) 0.087(4) 0.098(4) 0.000(3) 0.025(4) -0.035(3)
C13 0.123(9) 0.200(11) 0.199(11) -0.077(9) 0.072(8) -0.055(8)
C14A 0.097(11) 0.093(11) 0.090(10) 0.000(5) 0.007(5) 0.002(5)
C14B 0.186(8) 0.181(8) 0.171(8) -0.002(5) 0.014(5) -0.005(5)
C15 0.037(3) 0.098(5) 0.075(4) -0.023(4) 0.011(3) 0.000(3)
C16 0.035(4) 0.165(7) 0.144(7) -0.066(6) 0.003(4) 0.001(4)
C17 0.093(6) 0.114(6) 0.081(5) -0.005(4) 0.008(4) -0.025(4)
C18 0.043(3) 0.070(4) 0.022(2) 0.001(2) 0.000(2) -0.007(2)
C19 0.038(3) 0.109(5) 0.030(2) 0.001(3) 0.003(2) -0.011(3)
C20 0.042(4) 0.128(6) 0.044(3) 0.007(4) 0.004(3) -0.010(4)
C21 0.038(4) 0.149(7) 0.049(3) 0.001(4) 0.005(3) 0.012(4)
C22 0.063(4) 0.100(5) 0.060(4) -0.009(3) -0.004(3) 0.014(4)
C23 0.055(4) 0.088(4) 0.032(3) -0.012(3) -0.003(2) 0.005(3)
C24 0.059(4) 0.066(4) 0.074(4) -0.006(3) -0.012(3) 0.000(3)
C25 0.055(4) 0.078(4) 0.113(5) 0.013(4) 0.011(4) -0.002(3)
C26 0.093(6) 0.089(5) 0.115(6) -0.033(4) -0.017(5) -0.002(4)
C27 0.054(3) 0.084(3) 0.064(3) 0.009(3) -0.004(3) -0.024(3)
C28 0.168(10) 0.128(7) 0.173(9) -0.058(7) -0.104(8) 0.034(7)
C29A 0.113(7) 0.114(6) 0.117(7) 0.002(4) 0.016(4) -0.009(4)
C29B 0.109(10) 0.114(10) 0.107(10) 0.006(5) 0.001(5) 0.001(5)
C30 0.053(4) 0.082(4) 0.078(4) 0.016(4) 0.006(3) -0.019(3)

loop_
_atom_type_symbol
_atom_type_description
_atom_type_scat_dispersion_real
_atom_type_scat_dispersion_imag
_atom_type_scat_source
C C 0.0033 0.0016 'International Tables Vol C Tables 4.2.6.8 and 6.1.1.4'
H H 0.0000 0.0000 'International Tables Vol C Tables 4.2.6.8 and 6.1.1.4'
N N 0.0061 0.0033 'International Tables Vol C Tables 4.2.6.8 and 6.1.1.4'
O O 0.0106 0.0060 'International Tables Vol C Tables 4.2.6.8 and 6.1.1.4'
F F 0.0171 0.0103 'International Tables Vol C Tables 4.2.6.8 and 6.1.1.4'
S S 0.1246 0.1234 'International Tables Vol C Tables 4.2.6.8 and 6.1.1.4'
Ge Ge 0.1547 1.8001 'International Tables Vol C Tables 4.2.6.8 and 6.1.1.4'

loop_
_geom_angle_atom_site_label_1
_geom_angle_atom_site_label_2
_geom_angle_atom_site_label_3
_geom_angle
N1 Ge1 N2 92.95(16)
N1 Ge1 O1 91.76(14)
N2 Ge1 O1 89.72(14)
O3 S1 O2 116.9(2)
O3 S1 O1 114.3(2)
O2 S1 O1 113.7(2)
O3 S1 C30 105.9(3)
O2 S1 C30 103.6(3)
O1 S1 C30 99.8(2)
S1 O1 Ge1 149.2(2)
C2 N1 C6 119.4(4)
C2 N1 Ge1 122.8(3)
C6 N1 Ge1 117.7(3)
C4 N2 C18 119.6(4)
C4 N2 Ge1 123.3(3)
C18 N2 Ge1 117.1(3)
N1 C2 C3 122.5(5)
N1 C2 C1 119.3(4)
C3 C2 C1 118.1(4)
C4 C3 C2 127.3(4)
N2 C4 C3 122.9(4)
N2 C4 C5 118.8(5)
C3 C4 C5 118.3(4)
C7 C6 C11 121.2(5)
C7 C6 N1 118.7(5)
C11 C6 N1 120.1(5)
C8 C7 C6 118.1(6)
C8 C7 C12 119.7(6)
C6 C7 C12 122.2(5)
C7 C8 C9 121.9(7)
C10 C9 C8 118.5(6)
C9 C10 C11 123.0(6)
C10 C11 C6 117.3(6)
C10 C11 C15 119.5(5)
C6 C11 C15 123.1(5)
C13 C12 C14A 112.2(13)
C13 C12 C7 112.8(7)
C14A C12 C7 127.0(14)
C13 C12 C14B 106.8(10)
C14A C12 C14B 38.5(11)
C7 C12 C14B 101.5(10)
C11 C15 C17 111.9(5)
C11 C15 C16 112.4(6)
C17 C15 C16 109.9(6)
C23 C18 C19 122.0(5)
C23 C18 N2 119.3(4)
C19 C18 N2 118.7(5)
C20 C19 C18 117.0(6)
C20 C19 C27 120.0(5)
C18 C19 C27 123.0(5)
C21 C20 C19 122.6(6)
C20 C21 C22 119.5(6)
C21 C22 C23 122.2(6)
C22 C23 C18 116.7(5)
C22 C23 C24 120.0(6)
C18 C23 C24 123.3(5)
C23 C24 C26 114.0(5)
C23 C24 C25 109.6(5)
C26 C24 C25 109.8(5)
C19 C27 C28 111.8(6)
C19 C27 C29B 113.3(11)
C28 C27 C29B 129.0(14)
C19 C27 C29A 110.1(7)
C28 C27 C29A 104.1(10)
C29B C27 C29A 37.6(12)
F1 C30 F2 108.9(5)
F1 C30 F3 108.7(6)
F2 C30 F3 106.7(5)
F1 C30 S1 111.6(4)
F2 C30 S1 109.9(4)
F3 C30 S1 110.9(4)

loop_
_geom_bond_atom_site_label_1
_geom_bond_atom_site_label_2
_geom_bond_distance
Ge1 N1 1.931(4)
Ge1 N2 1.932(4)
Ge1 O1 2.151(3)
S1 O3 1.418(4)
S1 O2 1.428(4)
S1 O1 1.476(3)
S1 C30 1.841(6)
F1 C30 1.313(7)
N1 C2 1.348(5)
N1 C6 1.460(6)
C1 C2 1.494(7)
F2 C30 1.317(7)
N2 C4 1.343(6)
N2 C18 1.454(6)
C2 C3 1.385(6)
F3 C30 1.331(7)
C3 C4 1.383(7)
C4 C5 1.508(6)
C6 C7 1.400(8)
C6 C11 1.402(7)
C7 C8 1.383(8)
C7 C12 1.519(9)
C8 C9 1.389(10)
C9 C10 1.356(9)
C10 C11 1.394(8)
C11 C15 1.490(8)
C12 C13 1.463(11)
C12 C14A 1.501(10)
C12 C14B 1.571(9)
C15 C17 1.509(9)
C15 C16 1.547(8)
C18 C23 1.409(7)
C18 C19 1.413(7)
C19 C20 1.403(8)
C19 C27 1.494(8)
C20 C21 1.358(9)
C21 C22 1.377(9)
C22 C23 1.409(8)
C23 C24 1.491(8)
C24 C26 1.516(8)
C24 C25 1.540(8)
C27 C28 1.507(9)
C27 C29B 1.520(10)
C27 C29A 1.531(8)

loop_
_platon_squeeze_void_nr
_platon_squeeze_void_average_x
_platon_squeeze_void_average_y
_platon_squeeze_void_average_z
_platon_squeeze_void_volume
_platon_squeeze_void_count_electrons
1 -0.007 0.000 0.000 429.3 90.3
2 -0.005 0.500 0.500 429.2 90.6
